data_2236450
loop_
_publ_author_name
'Yoon, Yeong Keng'
'Ali, Mohamed Ashraf'
'Choon, Tan Soo'
'Arshad, Suhana'
'Razak, Ibrahim Abdul'

_publ_section_title
;
 Ethyl
 2-[4-(morpholin-4-yl)phenyl]-1-[3-(2-oxopyrrolidin-1-yl)propyl]-1<i>H</i>-1,3-benzimidazole-5-carboxylate
 monohydrate
;
_journal_coeditor_code LH5526
_journal_issue 10
_journal_name_full 'Acta Crystallographica Section E'
_journal_page_first o2967
_journal_page_last o2968
_journal_paper_doi 10.1107/S1600536812039268
_journal_volume 68
_journal_year 2012
_chemical_formula_iupac 'C27 H32 N4 O4, H2 O'
_chemical_formula_moiety 'C27 H32 N4 O4, H2 O'
_chemical_formula_sum 'C27 H34 N4 O5'
_chemical_formula_weight 494.58
_chemical_name_systematic
;
Ethyl 2-[4-(morpholin-4-yl)phenyl]-1-[3-(2-oxopyrrolidin-1-yl)propyl]-
1<i>H</i>-1,3-benzimidazole-5-carboxylate monohydrate
;
_space_group_IT_number 2
_symmetry_cell_setting triclinic
_symmetry_space_group_name_Hall '-P 1'
_symmetry_space_group_name_H-M 'P -1'
_atom_sites_solution_hydrogens geom
_atom_sites_solution_primary direct
_atom_sites_solution_secondary difmap
_audit_creation_method SHELXL-97
_cell_angle_alpha 99.3570(10)
_cell_angle_beta 93.7000(10)
_cell_angle_gamma 94.0030(10)
_cell_formula_units_Z 4
_cell_length_a 12.2602(3)
_cell_length_b 13.7267(4)
_cell_length_c 15.3163(4)
_cell_measurement_reflns_used 9908
_cell_measurement_temperature 100.0(10)
_cell_measurement_theta_max 33.47
_cell_measurement_theta_min 2.48
_cell_volume 2529.56(12)
_computing_cell_refinement 'SAINT (Bruker, 2009)'
_computing_data_collection 'APEX2 (Bruker, 2009)'
_computing_data_reduction 'SAINT (Bruker, 2009)'
_computing_molecular_graphics 'SHELXTL (Sheldrick, 2008)'
_computing_publication_material
;
SHELXTL (Sheldrick, 2008) and PLATON (Spek, 2009)
;
_computing_structure_refinement 'SHELXTL (Sheldrick, 2008)'
_computing_structure_solution 'SHELXTL (Sheldrick, 2008)'
_diffrn_ambient_temperature 100.0(10)
_diffrn_measured_fraction_theta_full 0.990
_diffrn_measured_fraction_theta_max 0.990
_diffrn_measurement_device_type
;
Bruker SMART APEXII CCD area-detector
;
_diffrn_measurement_method '\f and \w scans'
_diffrn_radiation_monochromator graphite
_diffrn_radiation_source 'fine-focus sealed tube'
_diffrn_radiation_type MoK\a
_diffrn_radiation_wavelength 0.71073
_diffrn_reflns_av_R_equivalents 0.0416
_diffrn_reflns_av_sigmaI/netI 0.0417
_diffrn_reflns_limit_h_max 17
_diffrn_reflns_limit_h_min -17
_diffrn_reflns_limit_k_max 19
_diffrn_reflns_limit_k_min -19
_diffrn_reflns_limit_l_max 21
_diffrn_reflns_limit_l_min -21
_diffrn_reflns_number 61724
_diffrn_reflns_theta_full 30.00
_diffrn_reflns_theta_max 30.00
_diffrn_reflns_theta_min 1.51
_exptl_absorpt_coefficient_mu 0.091
_exptl_absorpt_correction_T_max 0.9906
_exptl_absorpt_correction_T_min 0.9422
_exptl_absorpt_correction_type multi-scan
_exptl_absorpt_process_details '(SADABS; Bruker, 2009)'
_exptl_crystal_colour colourless
_exptl_crystal_density_diffrn 1.299
_exptl_crystal_density_method 'not measured'
_exptl_crystal_description plate
_exptl_crystal_F_000 1056
_exptl_crystal_size_max 0.67
_exptl_crystal_size_mid 0.40
_exptl_crystal_size_min 0.11
_refine_diff_density_max 0.578
_refine_diff_density_min -0.372
_refine_ls_extinction_method none
_refine_ls_goodness_of_fit_ref 1.029
_refine_ls_hydrogen_treatment mixed
_refine_ls_matrix_type full
_refine_ls_number_parameters 667
_refine_ls_number_reflns 14611
_refine_ls_number_restraints 0
_refine_ls_restrained_S_all 1.029
_refine_ls_R_factor_all 0.0772
_refine_ls_R_factor_gt 0.0552
_refine_ls_shift/su_max 0.001
_refine_ls_shift/su_mean 0.000
_refine_ls_structure_factor_coef Fsqd
_refine_ls_weighting_details 'calc w=1/[\s^2^(Fo^2^)+(0.0734P)^2^+1.0729P] where P=(Fo^2^+2Fc^2^)/3'
_refine_ls_weighting_scheme calc
_refine_ls_wR_factor_gt 0.1372
_refine_ls_wR_factor_ref 0.1518
_reflns_number_gt 10995
_reflns_number_total 14611
_reflns_threshold_expression I>2\s(I)
_cod_data_source_file lh5526.cif
_cod_data_source_block I
_cod_database_code 2236450
_cod_database_fobs_code 2236450

loop_
_symmetry_equiv_pos_as_xyz
'x, y, z'
'-x, -y, -z'

loop_
_atom_site_type_symbol
_atom_site_label
_atom_site_fract_x
_atom_site_fract_y
_atom_site_fract_z
_atom_site_U_iso_or_equiv
_atom_site_adp_type
_atom_site_calc_flag
_atom_site_refinement_flags
_atom_site_occupancy
_atom_site_symmetry_multiplicity
O O1A 0.66537(9) 0.88724(8) 0.48359(7) 0.0207(2) Uani d . 1 1
O O2A 0.80726(9) 0.79642(8) 0.44866(7) 0.0229(2) Uani d . 1 1
O O3A 0.25226(9) 0.68922(8) -0.13551(8) 0.0235(2) Uani d . 1 1
O O4A 0.64255(10) 0.32281(11) -0.46338(9) 0.0396(4) Uani d . 1 1
N N1A 0.68276(10) 0.65123(9) 0.11445(8) 0.0147(2) Uani d . 1 1
N N2A 0.52634(9) 0.71947(9) 0.08170(8) 0.0150(2) Uani d . 1 1
N N3A 0.38761(10) 0.80132(9) -0.16261(8) 0.0184(2) Uani d . 1 1
N N4A 0.63208(11) 0.45033(11) -0.29891(8) 0.0240(3) Uani d . 1 1
C C1A 0.65487(11) 0.71291(10) 0.18925(9) 0.0138(3) Uani d . 1 1
C C2A 0.70794(11) 0.73504(10) 0.27435(9) 0.0152(3) Uani d . 1 1
H H2AA 0.7733 0.7058 0.2887 0.018 Uiso calc R 1 1
C C3A 0.66221(11) 0.80115(10) 0.33738(9) 0.0157(3) Uani d . 1 1
C C4A 0.56478(12) 0.84465(11) 0.31643(10) 0.0178(3) Uani d . 1 1
H H4AA 0.5355 0.8896 0.3611 0.021 Uiso calc R 1 1
C C5A 0.51084(12) 0.82345(11) 0.23243(10) 0.0182(3) Uani d . 1 1
H H5AA 0.4455 0.8528 0.2182 0.022 Uiso calc R 1 1
C C6A 0.55780(11) 0.75645(10) 0.16971(9) 0.0152(3) Uani d . 1 1
C C7A 0.60465(11) 0.65698(10) 0.05185(9) 0.0142(3) Uani d . 1 1
C C8A 0.60534(11) 0.60341(10) -0.03932(9) 0.0141(3) Uani d . 1 1
C C9A 0.51195(12) 0.55865(10) -0.09139(9) 0.0165(3) Uani d . 1 1
H H9AA 0.4421 0.5637 -0.0683 0.020 Uiso calc R 1 1
C C10A 0.51939(12) 0.50689(11) -0.17616(9) 0.0172(3) Uani d . 1 1
H H10A 0.4546 0.4772 -0.2103 0.021 Uiso calc R 1 1
C C11A 0.62128(12) 0.49775(11) -0.21216(9) 0.0161(3) Uani d . 1 1
C C12A 0.71504(12) 0.54133(11) -0.15894(9) 0.0173(3) Uani d . 1 1
H H12A 0.7852 0.5356 -0.1814 0.021 Uiso calc R 1 1
C C13A 0.70707(11) 0.59237(10) -0.07463(9) 0.0163(3) Uani d . 1 1
H H13A 0.7719 0.6206 -0.0398 0.020 Uiso calc R 1 1
C C14A 0.72009(12) 0.82628(11) 0.42737(9) 0.0169(3) Uani d . 1 1
C C15A 0.71598(14) 0.91412(12) 0.57342(10) 0.0256(3) Uani d . 1 1
H H15A 0.7853 0.9559 0.5741 0.031 Uiso calc R 1 1
H H15B 0.7323 0.8540 0.5982 0.031 Uiso calc R 1 1
C C16A 0.63542(16) 0.97026(15) 0.62659(12) 0.0353(4) Uani d . 1 1
H H16A 0.6639 0.9859 0.6890 0.053 Uiso calc R 1 1
H H16B 0.5655 0.9298 0.6218 0.053 Uiso calc R 1 1
H H16C 0.6240 1.0318 0.6039 0.053 Uiso calc R 1 1
C C17A 0.43840(11) 0.75615(11) 0.02944(9) 0.0160(3) Uani d . 1 1
H H17A 0.3789 0.7748 0.0680 0.019 Uiso calc R 1 1
H H17B 0.4077 0.7024 -0.0188 0.019 Uiso calc R 1 1
C C18A 0.47845(12) 0.84531(11) -0.01077(10) 0.0187(3) Uani d . 1 1
H H18A 0.5468 0.8313 -0.0398 0.022 Uiso calc R 1 1
H H18B 0.4952 0.9034 0.0369 0.022 Uiso calc R 1 1
C C19A 0.39221(13) 0.86937(11) -0.07883(10) 0.0204(3) Uani d . 1 1
H H19A 0.3194 0.8663 -0.0545 0.025 Uiso calc R 1 1
H H19B 0.4093 0.9378 -0.0896 0.025 Uiso calc R 1 1
C C20A 0.45280(15) 0.82253(13) -0.23446(11) 0.0293(4) Uani d . 1 1
H H20A 0.5303 0.8422 -0.2127 0.035 Uiso calc R 1 1
H H20B 0.4232 0.8759 -0.2630 0.035 Uiso calc R 1 1
C C21A 0.44200(16) 0.72360(14) -0.29895(12) 0.0328(4) Uani d . 1 1
H H21A 0.4393 0.7345 -0.3613 0.039 Uiso calc R 1 1
H H21B 0.5040 0.6835 -0.2880 0.039 Uiso calc R 1 1
C C22A 0.33378(14) 0.67318(13) -0.27850(11) 0.0270(3) Uani d . 1 1
H H22A 0.2727 0.6857 -0.3196 0.032 Uiso calc R 1 1
H H22B 0.3381 0.6008 -0.2833 0.032 Uiso calc R 1 1
C C23A 0.31818(12) 0.71960(11) -0.18452(10) 0.0185(3) Uani d . 1 1
C C24A 0.53510(13) 0.41985(14) -0.35701(11) 0.0285(4) Uani d . 1 1
H H24A 0.4881 0.4759 -0.3547 0.034 Uiso calc R 1 1
H H24B 0.4935 0.3650 -0.3357 0.034 Uiso calc R 1 1
C C25A 0.55943(15) 0.38658(17) -0.45059(11) 0.0380(5) Uani d . 1 1
H H25A 0.4914 0.3532 -0.4838 0.046 Uiso calc R 1 1
H H25B 0.5793 0.4460 -0.4770 0.046 Uiso calc R 1 1
C C26A 0.73703(15) 0.35354(15) -0.40709(11) 0.0340(4) Uani d . 1 1
H H26A 0.7760 0.4099 -0.4281 0.041 Uiso calc R 1 1
H H26B 0.7858 0.2987 -0.4120 0.041 Uiso calc R 1 1
C C27A 0.71833(14) 0.38407(13) -0.31218(11) 0.0283(4) Uani d . 1 1
H H27A 0.6992 0.3242 -0.2862 0.034 Uiso calc R 1 1
H H27B 0.7872 0.4172 -0.2802 0.034 Uiso calc R 1 1
O O1B 0.17128(9) 0.40808(8) 0.45880(7) 0.0202(2) Uani d . 1 1
O O2B 0.32510(9) 0.33404(8) 0.42527(7) 0.0232(2) Uani d . 1 1
O O3B -0.23642(9) 0.17337(8) -0.16601(8) 0.0231(2) Uani d . 1 1
O O4B 0.12139(10) -0.16714(9) -0.48934(7) 0.0254(2) Uani d . 1 1
N N1B 0.20016(10) 0.15817(9) 0.09803(8) 0.0146(2) Uani d . 1 1
N N2B 0.04049(9) 0.21890(9) 0.06163(8) 0.0143(2) Uani d . 1 1
N N3B -0.09212(10) 0.28326(9) -0.18049(8) 0.0173(2) Uani d . 1 1
N N4B 0.13616(10) -0.08559(9) -0.30449(8) 0.0177(2) Uani d . 1 1
C C1B 0.17154(11) 0.22424(10) 0.16978(9) 0.0134(3) Uani d . 1 1
C C2B 0.22552(11) 0.25486(10) 0.25383(9) 0.0151(3) Uani d . 1 1
H H2BA 0.2930 0.2298 0.2698 0.018 Uiso calc R 1 1
C C3B 0.17737(11) 0.32329(10) 0.31350(9) 0.0157(3) Uani d . 1 1
C C4B 0.07777(12) 0.36160(11) 0.28975(9) 0.0175(3) Uani d . 1 1
H H4BA 0.0473 0.4086 0.3320 0.021 Uiso calc R 1 1
C C5B 0.02341(12) 0.33243(11) 0.20668(9) 0.0176(3) Uani d . 1 1
H H5BA -0.0434 0.3584 0.1905 0.021 Uiso calc R 1 1
C C6B 0.07180(11) 0.26286(10) 0.14780(9) 0.0145(3) Uani d . 1 1
C C7B 0.12087(11) 0.15719(10) 0.03483(9) 0.0138(3) Uani d . 1 1
C C8B 0.11987(11) 0.09680(10) -0.05387(9) 0.0141(3) Uani d . 1 1
C C9B 0.02794(12) 0.03843(10) -0.09653(9) 0.0156(3) Uani d . 1 1
H H9BA -0.0393 0.0395 -0.0690 0.019 Uiso calc R 1 1
C C10B 0.03271(12) -0.02111(11) -0.17829(9) 0.0166(3) Uani d . 1 1
H H10B -0.0311 -0.0607 -0.2051 0.020 Uiso calc R 1 1
C C11B 0.12970(12) -0.02411(10) -0.22224(9) 0.0153(3) Uani d . 1 1
C C12B 0.22229(12) 0.03535(11) -0.17892(9) 0.0175(3) Uani d . 1 1
H H12B 0.2894 0.0354 -0.2067 0.021 Uiso calc R 1 1
C C13B 0.21727(11) 0.09352(10) -0.09678(9) 0.0163(3) Uani d . 1 1
H H13B 0.2813 0.1320 -0.0689 0.020 Uiso calc R 1 1
C C14B 0.23436(12) 0.35468(11) 0.40338(9) 0.0172(3) Uani d . 1 1
C C15B 0.21555(13) 0.43897(12) 0.55009(10) 0.0223(3) Uani d . 1 1
H H15C 0.2702 0.4965 0.5547 0.027 Uiso calc R 1 1
H H15D 0.2516 0.3843 0.5719 0.027 Uiso calc R 1 1
C C16B 0.12101(16) 0.46633(18) 0.60303(12) 0.0411(5) Uani d . 1 1
H H16D 0.1471 0.4870 0.6656 0.062 Uiso calc R 1 1
H H16E 0.0672 0.4090 0.5972 0.062 Uiso calc R 1 1
H H16F 0.0867 0.5210 0.5811 0.062 Uiso calc R 1 1
C C17B -0.05096(11) 0.24722(11) 0.00739(9) 0.0158(3) Uani d . 1 1
H H17C -0.1156 0.2538 0.0428 0.019 Uiso calc R 1 1
H H17D -0.0706 0.1942 -0.0444 0.019 Uiso calc R 1 1
C C18B -0.02321(13) 0.34433(11) -0.02516(10) 0.0195(3) Uani d . 1 1
H H18C 0.0522 0.3455 -0.0448 0.023 Uiso calc R 1 1
H H18D -0.0259 0.4003 0.0241 0.023 Uiso calc R 1 1
C C19B -0.10395(13) 0.35643(11) -0.10218(10) 0.0206(3) Uani d . 1 1
H H19C -0.1798 0.3491 -0.0842 0.025 Uiso calc R 1 1
H H19D -0.0910 0.4238 -0.1167 0.025 Uiso calc R 1 1
C C20B -0.00713(13) 0.29695(12) -0.24108(11) 0.0254(3) Uani d . 1 1
H H20C 0.0648 0.3189 -0.2080 0.030 Uiso calc R 1 1
H H20D -0.0262 0.3462 -0.2790 0.030 Uiso calc R 1 1
C C21B -0.00526(13) 0.19367(13) -0.29671(11) 0.0256(3) Uani d . 1 1
H H21C 0.0088 0.1982 -0.3589 0.031 Uiso calc R 1 1
H H21D 0.0516 0.1561 -0.2716 0.031 Uiso calc R 1 1
C C22B -0.11994(13) 0.14519(12) -0.29112(10) 0.0217(3) Uani d . 1 1
H H22C -0.1693 0.1531 -0.3428 0.026 Uiso calc R 1 1
H H22D -0.1175 0.0737 -0.2889 0.026 Uiso calc R 1 1
C C23B -0.15789(11) 0.19944(11) -0.20610(9) 0.0171(3) Uani d . 1 1
C C24B 0.03344(13) -0.13261(12) -0.35087(10) 0.0226(3) Uani d . 1 1
H H24C -0.0104 -0.0815 -0.3712 0.027 Uiso calc R 1 1
H H24D -0.0095 -0.1652 -0.3095 0.027 Uiso calc R 1 1
C C25B 0.05476(14) -0.20895(12) -0.43018(11) 0.0254(3) Uani d . 1 1
H H25C 0.0915 -0.2637 -0.4091 0.030 Uiso calc R 1 1
H H25D -0.0161 -0.2369 -0.4622 0.030 Uiso calc R 1 1
C C26B 0.22365(14) -0.12744(12) -0.44363(10) 0.0247(3) Uani d . 1 1
H H26C 0.2709 -0.0998 -0.4852 0.030 Uiso calc R 1 1
H H26D 0.2613 -0.1810 -0.4212 0.030 Uiso calc R 1 1
C C27B 0.20697(14) -0.04717(12) -0.36697(10) 0.0236(3) Uani d . 1 1
H H27C 0.2789 -0.0211 -0.3358 0.028 Uiso calc R 1 1
H H27D 0.1731 0.0081 -0.3898 0.028 Uiso calc R 1 1
O O1WA 0.34451(10) 1.00467(10) 0.12704(10) 0.0318(3) Uani d . 1 1
O O1WB 0.83897(11) 0.50664(10) 0.14244(12) 0.0425(4) Uani d . 1 1
H H1WA 0.303(2) 0.955(2) 0.1401(16) 0.052(7) Uiso d . 1 1
H H2WA 0.295(2) 1.048(2) 0.1147(17) 0.061(8) Uiso d . 1 1
H H1WB 0.790(2) 0.5461(19) 0.1295(16) 0.052(7) Uiso d . 1 1
H H2WB 0.808(2) 0.450(2) 0.1384(17) 0.054(7) Uiso d . 1 1

loop_
_atom_site_aniso_label
_atom_site_aniso_U_11
_atom_site_aniso_U_22
_atom_site_aniso_U_33
_atom_site_aniso_U_12
_atom_site_aniso_U_13
_atom_site_aniso_U_23
O1A 0.0249(5) 0.0226(5) 0.0130(5) 0.0054(4) 0.0001(4) -0.0023(4)
O2A 0.0218(5) 0.0278(6) 0.0175(5) 0.0051(4) -0.0023(4) -0.0006(4)
O3A 0.0185(5) 0.0212(5) 0.0304(6) -0.0006(4) 0.0018(4) 0.0040(5)
O4A 0.0298(7) 0.0514(8) 0.0284(7) 0.0123(6) -0.0044(5) -0.0222(6)
N1A 0.0156(5) 0.0144(5) 0.0133(5) 0.0020(4) 0.0000(4) 0.0005(4)
N2A 0.0155(5) 0.0162(5) 0.0127(5) 0.0034(4) -0.0012(4) 0.0005(4)
N3A 0.0197(6) 0.0190(6) 0.0154(6) -0.0020(5) -0.0026(5) 0.0025(5)
N4A 0.0200(6) 0.0367(8) 0.0131(6) 0.0121(6) -0.0037(5) -0.0044(5)
C1A 0.0136(6) 0.0132(6) 0.0140(6) 0.0018(5) 0.0004(5) 0.0006(5)
C2A 0.0134(6) 0.0169(6) 0.0151(7) 0.0018(5) -0.0004(5) 0.0021(5)
C3A 0.0157(6) 0.0166(6) 0.0136(6) -0.0002(5) 0.0000(5) 0.0004(5)
C4A 0.0180(7) 0.0186(7) 0.0160(7) 0.0039(5) 0.0018(5) -0.0010(5)
C5A 0.0154(6) 0.0200(7) 0.0184(7) 0.0056(5) -0.0007(5) 0.0001(5)
C6A 0.0142(6) 0.0153(6) 0.0156(7) 0.0010(5) -0.0004(5) 0.0018(5)
C7A 0.0145(6) 0.0124(6) 0.0153(6) 0.0006(5) -0.0001(5) 0.0017(5)
C8A 0.0166(6) 0.0124(6) 0.0131(6) 0.0019(5) 0.0000(5) 0.0020(5)
C9A 0.0158(6) 0.0184(7) 0.0150(7) 0.0002(5) 0.0010(5) 0.0027(5)
C10A 0.0163(6) 0.0196(7) 0.0147(7) 0.0000(5) -0.0019(5) 0.0011(5)
C11A 0.0184(6) 0.0185(7) 0.0119(6) 0.0048(5) -0.0003(5) 0.0034(5)
C12A 0.0152(6) 0.0213(7) 0.0159(7) 0.0040(5) 0.0018(5) 0.0035(5)
C13A 0.0141(6) 0.0177(6) 0.0169(7) 0.0023(5) -0.0006(5) 0.0023(5)
C14A 0.0184(6) 0.0167(6) 0.0146(7) 0.0002(5) 0.0016(5) 0.0005(5)
C15A 0.0358(9) 0.0258(8) 0.0131(7) 0.0072(7) -0.0028(6) -0.0033(6)
C16A 0.0399(10) 0.0419(11) 0.0213(8) 0.0027(8) 0.0081(7) -0.0047(7)
C17A 0.0135(6) 0.0189(7) 0.0152(7) 0.0038(5) -0.0027(5) 0.0024(5)
C18A 0.0201(7) 0.0163(6) 0.0181(7) -0.0003(5) -0.0049(5) 0.0013(5)
C19A 0.0254(7) 0.0141(6) 0.0203(7) 0.0020(6) -0.0060(6) 0.0012(5)
C20A 0.0312(9) 0.0318(9) 0.0245(8) -0.0057(7) 0.0041(7) 0.0061(7)
C21A 0.0381(10) 0.0381(10) 0.0214(8) 0.0013(8) 0.0082(7) 0.0010(7)
C22A 0.0326(9) 0.0273(8) 0.0178(7) -0.0010(7) -0.0050(6) -0.0015(6)
C23A 0.0162(6) 0.0180(7) 0.0204(7) 0.0008(5) -0.0052(5) 0.0036(5)
C24A 0.0185(7) 0.0396(10) 0.0218(8) 0.0042(7) -0.0040(6) -0.0094(7)
C25A 0.0316(9) 0.0608(13) 0.0186(8) 0.0215(9) -0.0048(7) -0.0074(8)
C26A 0.0340(9) 0.0451(11) 0.0210(8) 0.0200(8) -0.0024(7) -0.0054(7)
C27A 0.0281(8) 0.0307(9) 0.0233(8) 0.0136(7) -0.0038(6) -0.0065(7)
O1B 0.0226(5) 0.0223(5) 0.0136(5) 0.0063(4) -0.0013(4) -0.0044(4)
O2B 0.0198(5) 0.0301(6) 0.0170(5) 0.0051(4) -0.0046(4) -0.0032(4)
O3B 0.0177(5) 0.0255(6) 0.0272(6) -0.0001(4) 0.0021(4) 0.0081(5)
O4B 0.0312(6) 0.0290(6) 0.0141(5) 0.0029(5) 0.0024(4) -0.0023(4)
N1B 0.0174(5) 0.0146(5) 0.0112(5) 0.0029(4) -0.0010(4) -0.0001(4)
N2B 0.0140(5) 0.0163(5) 0.0117(5) 0.0021(4) -0.0019(4) -0.0001(4)
N3B 0.0165(6) 0.0202(6) 0.0149(6) 0.0002(5) -0.0010(4) 0.0037(5)
N4B 0.0205(6) 0.0201(6) 0.0107(5) -0.0014(5) 0.0011(4) -0.0017(4)
C1B 0.0144(6) 0.0131(6) 0.0117(6) 0.0016(5) -0.0003(5) -0.0003(5)
C2B 0.0148(6) 0.0165(6) 0.0131(6) 0.0027(5) -0.0016(5) 0.0007(5)
C3B 0.0158(6) 0.0174(6) 0.0128(6) 0.0018(5) -0.0008(5) -0.0001(5)
C4B 0.0167(6) 0.0199(7) 0.0147(7) 0.0051(5) 0.0008(5) -0.0018(5)
C5B 0.0152(6) 0.0210(7) 0.0160(7) 0.0055(5) -0.0004(5) 0.0003(5)
C6B 0.0143(6) 0.0160(6) 0.0124(6) 0.0010(5) -0.0018(5) 0.0008(5)
C7B 0.0153(6) 0.0122(6) 0.0133(6) 0.0001(5) -0.0006(5) 0.0014(5)
C8B 0.0172(6) 0.0134(6) 0.0109(6) 0.0015(5) -0.0011(5) 0.0009(5)
C9B 0.0178(6) 0.0168(6) 0.0119(6) -0.0010(5) 0.0016(5) 0.0024(5)
C10B 0.0184(6) 0.0172(6) 0.0128(6) -0.0026(5) -0.0009(5) 0.0009(5)
C11B 0.0206(7) 0.0153(6) 0.0096(6) 0.0016(5) -0.0013(5) 0.0015(5)
C12B 0.0158(6) 0.0211(7) 0.0148(7) 0.0018(5) 0.0008(5) 0.0008(5)
C13B 0.0153(6) 0.0170(6) 0.0155(7) 0.0002(5) -0.0014(5) 0.0008(5)
C14B 0.0189(7) 0.0176(6) 0.0136(6) 0.0017(5) 0.0001(5) -0.0017(5)
C15B 0.0289(8) 0.0231(7) 0.0121(7) 0.0029(6) -0.0027(6) -0.0045(5)
C16B 0.0360(10) 0.0642(14) 0.0193(9) 0.0046(9) 0.0058(7) -0.0061(8)
C17B 0.0132(6) 0.0197(7) 0.0142(6) 0.0026(5) -0.0032(5) 0.0031(5)
C18B 0.0235(7) 0.0165(7) 0.0173(7) 0.0023(5) -0.0059(6) 0.0014(5)
C19B 0.0247(7) 0.0190(7) 0.0178(7) 0.0058(6) -0.0039(6) 0.0025(5)
C20B 0.0234(8) 0.0283(8) 0.0242(8) -0.0039(6) 0.0050(6) 0.0051(6)
C21B 0.0246(8) 0.0320(9) 0.0200(8) 0.0021(7) 0.0062(6) 0.0021(6)
C22B 0.0247(7) 0.0249(8) 0.0147(7) 0.0007(6) -0.0020(6) 0.0026(6)
C23B 0.0148(6) 0.0209(7) 0.0160(7) 0.0016(5) -0.0042(5) 0.0062(5)
C24B 0.0218(7) 0.0264(8) 0.0164(7) -0.0013(6) -0.0006(6) -0.0039(6)
C25B 0.0272(8) 0.0260(8) 0.0196(8) -0.0015(6) 0.0000(6) -0.0044(6)
C26B 0.0288(8) 0.0247(8) 0.0188(7) 0.0007(6) 0.0060(6) -0.0023(6)
C27B 0.0296(8) 0.0220(7) 0.0176(7) -0.0023(6) 0.0070(6) -0.0012(6)
O1WA 0.0230(6) 0.0226(6) 0.0512(8) 0.0041(5) -0.0005(6) 0.0104(6)
O1WB 0.0237(6) 0.0195(6) 0.0827(12) 0.0014(5) -0.0133(7) 0.0104(7)

loop_
_atom_type_symbol
_atom_type_description
_atom_type_scat_dispersion_real
_atom_type_scat_dispersion_imag
_atom_type_scat_source
C C 0.0033 0.0016 'International Tables Vol C Tables 4.2.6.8 and 6.1.1.4'
H H 0.0000 0.0000 'International Tables Vol C Tables 4.2.6.8 and 6.1.1.4'
N N 0.0061 0.0033 'International Tables Vol C Tables 4.2.6.8 and 6.1.1.4'
O O 0.0106 0.0060 'International Tables Vol C Tables 4.2.6.8 and 6.1.1.4'

loop_
_geom_angle_atom_site_label_1
_geom_angle_atom_site_label_2
_geom_angle_atom_site_label_3
_geom_angle
C14A O1A C15A 115.63(12)
C25A O4A C26A 113.58(13)
C7A N1A C1A 105.09(11)
C6A N2A C7A 106.39(11)
C6A N2A C17A 124.43(11)
C7A N2A C17A 128.26(12)
C23A N3A C19A 124.63(13)
C23A N3A C20A 113.69(13)
C19A N3A C20A 121.42(13)
C11A N4A C24A 118.85(13)
C11A N4A C27A 117.46(12)
C24A N4A C27A 113.95(13)
N1A C1A C2A 129.91(12)
N1A C1A C6A 109.98(12)
C2A C1A C6A 120.11(12)
C3A C2A C1A 117.90(12)
C3A C2A H2AA 121.0
C1A C2A H2AA 121.0
C2A C3A C4A 121.23(13)
C2A C3A C14A 117.83(12)
C4A C3A C14A 120.93(12)
C5A C4A C3A 121.70(13)
C5A C4A H4AA 119.1
C3A C4A H4AA 119.1
C4A C5A C6A 116.38(13)
C4A C5A H5AA 121.8
C6A C5A H5AA 121.8
N2A C6A C5A 131.51(13)
N2A C6A C1A 105.81(12)
C5A C6A C1A 122.68(13)
N1A C7A N2A 112.72(12)
N1A C7A C8A 122.28(12)
N2A C7A C8A 124.98(12)
C9A C8A C13A 117.83(12)
C9A C8A C7A 124.42(13)
C13A C8A C7A 117.68(12)
C10A C9A C8A 121.15(13)
C10A C9A H9AA 119.4
C8A C9A H9AA 119.4
C9A C10A C11A 120.90(13)
C9A C10A H10A 119.5
C11A C10A H10A 119.5
N4A C11A C12A 119.47(13)
N4A C11A C10A 122.80(13)
C12A C11A C10A 117.70(13)
C13A C12A C11A 121.08(13)
C13A C12A H12A 119.5
C11A C12A H12A 119.5
C12A C13A C8A 121.31(13)
C12A C13A H13A 119.3
C8A C13A H13A 119.3
O2A C14A O1A 123.10(13)
O2A C14A C3A 124.59(13)
O1A C14A C3A 112.30(12)
O1A C15A C16A 106.53(14)
O1A C15A H15A 110.4
C16A C15A H15A 110.4
O1A C15A H15B 110.4
C16A C15A H15B 110.4
H15A C15A H15B 108.6
C15A C16A H16A 109.5
C15A C16A H16B 109.5
H16A C16A H16B 109.5
C15A C16A H16C 109.5
H16A C16A H16C 109.5
H16B C16A H16C 109.5
N2A C17A C18A 112.28(11)
N2A C17A H17A 109.1
C18A C17A H17A 109.1
N2A C17A H17B 109.1
C18A C17A H17B 109.1
H17A C17A H17B 107.9
C17A C18A C19A 111.11(12)
C17A C18A H18A 109.4
C19A C18A H18A 109.4
C17A C18A H18B 109.4
C19A C18A H18B 109.4
H18A C18A H18B 108.0
N3A C19A C18A 112.24(12)
N3A C19A H19A 109.2
C18A C19A H19A 109.2
N3A C19A H19B 109.2
C18A C19A H19B 109.2
H19A C19A H19B 107.9
N3A C20A C21A 103.17(13)
N3A C20A H20A 111.1
C21A C20A H20A 111.1
N3A C20A H20B 111.1
C21A C20A H20B 111.1
H20A C20A H20B 109.1
C22A C21A C20A 103.56(14)
C22A C21A H21A 111.0
C20A C21A H21A 111.0
C22A C21A H21B 111.0
C20A C21A H21B 111.0
H21A C21A H21B 109.0
C23A C22A C21A 104.34(12)
C23A C22A H22A 110.9
C21A C22A H22A 110.9
C23A C22A H22B 110.9
C21A C22A H22B 110.9
H22A C22A H22B 108.9
O3A C23A N3A 125.12(14)
O3A C23A C22A 126.42(13)
N3A C23A C22A 108.45(13)
N4A C24A C25A 112.80(14)
N4A C24A H24A 109.0
C25A C24A H24A 109.0
N4A C24A H24B 109.0
C25A C24A H24B 109.0
H24A C24A H24B 107.8
O4A C25A C24A 116.21(15)
O4A C25A H25A 108.2
C24A C25A H25A 108.2
O4A C25A H25B 108.2
C24A C25A H25B 108.2
H25A C25A H25B 107.4
O4A C26A C27A 115.26(15)
O4A C26A H26A 108.5
C27A C26A H26A 108.5
O4A C26A H26B 108.5
C27A C26A H26B 108.5
H26A C26A H26B 107.5
N4A C27A C26A 113.01(14)
N4A C27A H27A 109.0
C26A C27A H27A 109.0
N4A C27A H27B 109.0
C26A C27A H27B 109.0
H27A C27A H27B 107.8
C14B O1B C15B 116.99(11)
C25B O4B C26B 109.43(12)
C7B N1B C1B 105.19(11)
C6B N2B C7B 106.63(11)
C6B N2B C17B 124.46(11)
C7B N2B C17B 128.17(11)
C23B N3B C19B 124.77(13)
C23B N3B C20B 113.41(12)
C19B N3B C20B 121.79(12)
C11B N4B C24B 117.25(12)
C11B N4B C27B 116.73(12)
C24B N4B C27B 110.38(12)
N1B C1B C2B 130.21(12)
N1B C1B C6B 109.88(11)
C2B C1B C6B 119.91(12)
C3B C2B C1B 117.82(12)
C3B C2B H2BA 121.1
C1B C2B H2BA 121.1
C2B C3B C4B 121.27(12)
C2B C3B C14B 117.65(12)
C4B C3B C14B 121.07(12)
C5B C4B C3B 121.69(13)
C5B C4B H4BA 119.2
C3B C4B H4BA 119.2
C4B C5B C6B 116.50(13)
C4B C5B H5BA 121.8
C6B C5B H5BA 121.8
N2B C6B C5B 131.51(13)
N2B C6B C1B 105.69(12)
C5B C6B C1B 122.80(12)
N1B C7B N2B 112.61(12)
N1B C7B C8B 123.05(12)
N2B C7B C8B 124.34(12)
C9B C8B C13B 117.60(12)
C9B C8B C7B 123.58(13)
C13B C8B C7B 118.75(12)
C10B C9B C8B 121.37(13)
C10B C9B H9BA 119.3
C8B C9B H9BA 119.3
C9B C10B C11B 121.43(13)
C9B C10B H10B 119.3
C11B C10B H10B 119.3
C10B C11B N4B 121.98(12)
C10B C11B C12B 116.94(12)
N4B C11B C12B 121.06(13)
C13B C12B C11B 121.28(13)
C13B C12B H12B 119.4
C11B C12B H12B 119.4
C12B C13B C8B 121.37(13)
C12B C13B H13B 119.3
C8B C13B H13B 119.3
O2B C14B O1B 123.61(13)
O2B C14B C3B 124.76(13)
O1B C14B C3B 111.62(12)
O1B C15B C16B 106.61(13)
O1B C15B H15C 110.4
C16B C15B H15C 110.4
O1B C15B H15D 110.4
C16B C15B H15D 110.4
H15C C15B H15D 108.6
C15B C16B H16D 109.5
C15B C16B H16E 109.5
H16D C16B H16E 109.5
C15B C16B H16F 109.5
H16D C16B H16F 109.5
H16E C16B H16F 109.5
N2B C17B C18B 112.14(11)
N2B C17B H17C 109.2
C18B C17B H17C 109.2
N2B C17B H17D 109.2
C18B C17B H17D 109.2
H17C C17B H17D 107.9
C17B C18B C19B 110.76(12)
C17B C18B H18C 109.5
C19B C18B H18C 109.5
C17B C18B H18D 109.5
C19B C18B H18D 109.5
H18C C18B H18D 108.1
N3B C19B C18B 111.28(12)
N3B C19B H19C 109.4
C18B C19B H19C 109.4
N3B C19B H19D 109.4
C18B C19B H19D 109.4
H19C C19B H19D 108.0
N3B C20B C21B 103.47(13)
N3B C20B H20C 111.1
C21B C20B H20C 111.1
N3B C20B H20D 111.1
C21B C20B H20D 111.1
H20C C20B H20D 109.0
C22B C21B C20B 103.60(13)
C22B C21B H21C 111.0
C20B C21B H21C 111.0
C22B C21B H21D 111.0
C20B C21B H21D 111.0
H21C C21B H21D 109.0
C23B C22B C21B 104.39(12)
C23B C22B H22C 110.9
C21B C22B H22C 110.9
C23B C22B H22D 110.9
C21B C22B H22D 110.9
H22C C22B H22D 108.9
O3B C23B N3B 124.75(14)
O3B C23B C22B 126.85(13)
N3B C23B C22B 108.40(13)
N4B C24B C25B 111.00(13)
N4B C24B H24C 109.4
C25B C24B H24C 109.4
N4B C24B H24D 109.4
C25B C24B H24D 109.4
H24C C24B H24D 108.0
O4B C25B C24B 111.78(13)
O4B C25B H25C 109.3
C24B C25B H25C 109.3
O4B C25B H25D 109.3
C24B C25B H25D 109.3
H25C C25B H25D 107.9
O4B C26B C27B 110.79(13)
O4B C26B H26C 109.5
C27B C26B H26C 109.5
O4B C26B H26D 109.5
C27B C26B H26D 109.5
H26C C26B H26D 108.1
N4B C27B C26B 110.81(13)
N4B C27B H27C 109.5
C26B C27B H27C 109.5
N4B C27B H27D 109.5
C26B C27B H27D 109.5
H27C C27B H27D 108.1
H1WA O1WA H2WA 103(2)
H1WB O1WB H2WB 108(2)

loop_
_geom_bond_atom_site_label_1
_geom_bond_atom_site_label_2
_geom_bond_distance
O1A C14A 1.3455(17)
O1A C15A 1.4515(18)
O2A C14A 1.2149(18)
O3A C23A 1.2344(19)
O4A C25A 1.392(2)
O4A C26A 1.396(2)
N1A C7A 1.3264(17)
N1A C1A 1.3864(17)
N2A C6A 1.3808(17)
N2A C7A 1.3824(17)
N2A C17A 1.4669(17)
N3A C23A 1.3427(18)
N3A C19A 1.4546(19)
N3A C20A 1.456(2)
N4A C11A 1.4001(18)
N4A C24A 1.4330(19)
N4A C27A 1.445(2)
C1A C2A 1.3959(18)
C1A C6A 1.4053(18)
C2A C3A 1.3877(19)
C2A H2AA 0.9500
C3A C4A 1.4138(19)
C3A C14A 1.4857(19)
C4A C5A 1.3852(19)
C4A H4AA 0.9500
C5A C6A 1.3993(19)
C5A H5AA 0.9500
C7A C8A 1.4694(19)
C8A C9A 1.3961(18)
C8A C13A 1.3992(19)
C9A C10A 1.387(2)
C9A H9AA 0.9500
C10A C11A 1.403(2)
C10A H10A 0.9500
C11A C12A 1.4029(19)
C12A C13A 1.378(2)
C12A H12A 0.9500
C13A H13A 0.9500
C15A C16A 1.496(2)
C15A H15A 0.9900
C15A H15B 0.9900
C16A H16A 0.9800
C16A H16B 0.9800
C16A H16C 0.9800
C17A C18A 1.523(2)
C17A H17A 0.9900
C17A H17B 0.9900
C18A C19A 1.5271(19)
C18A H18A 0.9900
C18A H18B 0.9900
C19A H19A 0.9900
C19A H19B 0.9900
C20A C21A 1.536(2)
C20A H20A 0.9900
C20A H20B 0.9900
C21A C22A 1.528(3)
C21A H21A 0.9900
C21A H21B 0.9900
C22A C23A 1.506(2)
C22A H22A 0.9900
C22A H22B 0.9900
C24A C25A 1.488(2)
C24A H24A 0.9900
C24A H24B 0.9900
C25A H25A 0.9900
C25A H25B 0.9900
C26A C27A 1.483(2)
C26A H26A 0.9900
C26A H26B 0.9900
C27A H27A 0.9900
C27A H27B 0.9900
O1B C14B 1.3482(17)
O1B C15B 1.4514(17)
O2B C14B 1.2070(17)
O3B C23B 1.2377(18)
O4B C25B 1.420(2)
O4B C26B 1.4235(19)
N1B C7B 1.3247(17)
N1B C1B 1.3869(17)
N2B C6B 1.3773(17)
N2B C7B 1.3830(18)
N2B C17B 1.4642(17)
N3B C23B 1.3456(18)
N3B C19B 1.4558(19)
N3B C20B 1.462(2)
N4B C11B 1.4080(17)
N4B C24B 1.4591(18)
N4B C27B 1.468(2)
C1B C2B 1.3953(18)
C1B C6B 1.4089(18)
C2B C3B 1.3906(19)
C2B H2BA 0.9500
C3B C4B 1.4124(19)
C3B C14B 1.4865(19)
C4B C5B 1.3824(19)
C4B H4BA 0.9500
C5B C6B 1.3947(19)
C5B H5BA 0.9500
C7B C8B 1.4707(18)
C8B C9B 1.3957(18)
C8B C13B 1.400(2)
C9B C10B 1.3867(19)
C9B H9BA 0.9500
C10B C11B 1.404(2)
C10B H10B 0.9500
C11B C12B 1.4115(19)
C12B C13B 1.3835(19)
C12B H12B 0.9500
C13B H13B 0.9500
C15B C16B 1.492(2)
C15B H15C 0.9900
C15B H15D 0.9900
C16B H16D 0.9800
C16B H16E 0.9800
C16B H16F 0.9800
C17B C18B 1.522(2)
C17B H17C 0.9900
C17B H17D 0.9900
C18B C19B 1.5281(19)
C18B H18C 0.9900
C18B H18D 0.9900
C19B H19C 0.9900
C19B H19D 0.9900
C20B C21B 1.533(2)
C20B H20C 0.9900
C20B H20D 0.9900
C21B C22B 1.527(2)
C21B H21C 0.9900
C21B H21D 0.9900
C22B C23B 1.509(2)
C22B H22C 0.9900
C22B H22D 0.9900
C24B C25B 1.519(2)
C24B H24C 0.9900
C24B H24D 0.9900
C25B H25C 0.9900
C25B H25D 0.9900
C26B C27B 1.509(2)
C26B H26C 0.9900
C26B H26D 0.9900
C27B H27C 0.9900
C27B H27D 0.9900
O1WA H1WA 0.88(3)
O1WA H2WA 0.91(3)
O1WB H1WB 0.87(3)
O1WB H2WB 0.84(3)

loop_
_geom_hbond_atom_site_label_D
_geom_hbond_atom_site_label_H
_geom_hbond_atom_site_label_A
_geom_hbond_site_symmetry_A
_geom_hbond_distance_DH
_geom_hbond_distance_HA
_geom_hbond_distance_DA
_geom_hbond_angle_DHA
_geom_hbond_publ_flag
C17A H17B O3A . 0.99 2.50 3.2624(18) 133 yes
O1WA H1WA O3B 2_565 0.88(3) 2.00(3) 2.8652(18) 168(2) yes
O1WA H2WA N1B 1_565 0.91(3) 2.01(3) 2.9142(18) 172(2) yes
O1WB H1WB N1A . 0.87(3) 2.05(3) 2.9142(19) 172(2) yes
O1WB H2WB O3A 2_665 0.83(3) 1.99(3) 2.8218(18) 174(2) yes
C15A H15B O2B 2_666 0.99 2.59 3.412(2) 141 yes
C15B H15D O2A 2_666 0.99 2.50 3.227(2) 130 yes
C17A H17A O3B 2_565 0.99 2.44 3.4334(18) 178 yes
C17B H17C O3A 2_565 0.99 2.36 3.3274(18) 166 yes
C25A H25A O2B 1_554 0.99 2.37 3.309(2) 159 yes
C26A H26B O4B 2_654 0.99 2.54 3.425(2) 148 yes
C13B H13B Cg1 2_665 0.95 2.87 3.5419(15) 129 yes
C21B H21D Cg2 1_555 0.99 2.96 3.8494(18) 150 yes
C24A H24B Cg3 2_665 0.99 2.79 3.7712(19) 172 yes
C24B H24D Cg4 2_555 0.99 2.67 3.6357(17) 165 yes

loop_
_geom_torsion_atom_site_label_1
_geom_torsion_atom_site_label_2
_geom_torsion_atom_site_label_3
_geom_torsion_atom_site_label_4
_geom_torsion
C7A N1A C1A C2A 179.95(15)
C7A N1A C1A C6A -0.31(15)
N1A C1A C2A C3A 179.21(14)
C6A C1A C2A C3A -0.5(2)
C1A C2A C3A C4A 0.2(2)
C1A C2A C3A C14A -178.72(13)
C2A C3A C4A C5A -0.1(2)
C14A C3A C4A C5A 178.81(14)
C3A C4A C5A C6A 0.2(2)
C7A N2A C6A C5A 179.00(15)
C17A N2A C6A C5A 9.2(2)
C7A N2A C6A C1A -0.55(15)
C17A N2A C6A C1A -170.37(13)
C4A C5A C6A N2A 179.96(15)
C4A C5A C6A C1A -0.6(2)
N1A C1A C6A N2A 0.54(16)
C2A C1A C6A N2A -179.68(13)
N1A C1A C6A C5A -179.05(13)
C2A C1A C6A C5A 0.7(2)
C1A N1A C7A N2A -0.05(16)
C1A N1A C7A C8A 178.61(12)
C6A N2A C7A N1A 0.39(16)
C17A N2A C7A N1A 169.69(13)
C6A N2A C7A C8A -178.23(13)
C17A N2A C7A C8A -8.9(2)
N1A C7A C8A C9A 141.68(15)
N2A C7A C8A C9A -39.8(2)
N1A C7A C8A C13A -35.0(2)
N2A C7A C8A C13A 143.50(14)
C13A C8A C9A C10A -1.5(2)
C7A C8A C9A C10A -178.16(13)
C8A C9A C10A C11A 0.1(2)
C24A N4A C11A C12A -170.35(15)
C27A N4A C11A C12A 45.7(2)
C24A N4A C11A C10A 7.4(2)
C27A N4A C11A C10A -136.52(16)
C9A C10A C11A N4A -176.83(14)
C9A C10A C11A C12A 1.0(2)
N4A C11A C12A C13A 177.14(14)
C10A C11A C12A C13A -0.8(2)
C11A C12A C13A C8A -0.6(2)
C9A C8A C13A C12A 1.7(2)
C7A C8A C13A C12A 178.62(13)
C15A O1A C14A O2A -1.4(2)
C15A O1A C14A C3A 179.14(13)
C2A C3A C14A O2A 3.4(2)
C4A C3A C14A O2A -175.51(15)
C2A C3A C14A O1A -177.09(12)
C4A C3A C14A O1A 4.0(2)
C14A O1A C15A C16A -172.75(14)
C6A N2A C17A C18A 85.14(17)
C7A N2A C17A C18A -82.40(17)
N2A C17A C18A C19A 168.93(12)
C23A N3A C19A C18A 94.52(17)
C20A N3A C19A C18A -91.63(17)
C17A C18A C19A N3A -76.53(16)
C23A N3A C20A C21A -17.48(18)
C19A N3A C20A C21A 168.04(14)
N3A C20A C21A C22A 24.94(18)
C20A C21A C22A C23A -24.16(18)
C19A N3A C23A O3A -3.0(2)
C20A N3A C23A O3A -177.29(15)
C19A N3A C23A C22A 176.23(13)
C20A N3A C23A C22A 1.95(18)
C21A C22A C23A O3A -166.17(15)
C21A C22A C23A N3A 14.59(17)
C11A N4A C24A C25A 170.14(16)
C27A N4A C24A C25A -44.7(2)
C26A O4A C25A C24A -46.8(3)
N4A C24A C25A O4A 45.7(3)
C25A O4A C26A C27A 47.3(2)
C11A N4A C27A C26A -168.58(15)
C24A N4A C27A C26A 45.7(2)
O4A C26A C27A N4A -47.1(2)
C7B N1B C1B C2B -179.34(15)
C7B N1B C1B C6B 0.25(16)
N1B C1B C2B C3B 179.76(14)
C6B C1B C2B C3B 0.2(2)
C1B C2B C3B C4B -0.7(2)
C1B C2B C3B C14B 179.18(13)
C2B C3B C4B C5B 0.5(2)
C14B C3B C4B C5B -179.44(14)
C3B C4B C5B C6B 0.3(2)
C7B N2B C6B C5B 178.63(15)
C17B N2B C6B C5B 7.7(2)
C7B N2B C6B C1B -0.42(15)
C17B N2B C6B C1B -171.32(12)
C4B C5B C6B N2B -179.76(15)
C4B C5B C6B C1B -0.9(2)
N1B C1B C6B N2B 0.12(16)
C2B C1B C6B N2B 179.75(13)
N1B C1B C6B C5B -179.03(13)
C2B C1B C6B C5B 0.6(2)
C1B N1B C7B N2B -0.53(16)
C1B N1B C7B C8B 179.32(13)
C6B N2B C7B N1B 0.62(16)
C17B N2B C7B N1B 171.07(13)
C6B N2B C7B C8B -179.23(13)
C17B N2B C7B C8B -8.8(2)
N1B C7B C8B C9B 133.39(15)
N2B C7B C8B C9B -46.8(2)
N1B C7B C8B C13B -43.5(2)
N2B C7B C8B C13B 136.29(14)
C13B C8B C9B C10B 0.3(2)
C7B C8B C9B C10B -176.69(13)
C8B C9B C10B C11B -1.0(2)
C9B C10B C11B N4B 178.81(13)
C9B C10B C11B C12B 0.7(2)
C24B N4B C11B C10B 11.1(2)
C27B N4B C11B C10B 145.42(14)
C24B N4B C11B C12B -170.82(14)
C27B N4B C11B C12B -36.54(19)
C10B C11B C12B C13B 0.2(2)
N4B C11B C12B C13B -177.93(13)
C11B C12B C13B C8B -0.9(2)
C9B C8B C13B C12B 0.6(2)
C7B C8B C13B C12B 177.74(13)
C15B O1B C14B O2B -1.9(2)
C15B O1B C14B C3B 176.96(12)
C2B C3B C14B O2B 8.8(2)
C4B C3B C14B O2B -171.27(15)
C2B C3B C14B O1B -170.03(13)
C4B C3B C14B O1B 9.9(2)
C14B O1B C15B C16B -162.12(15)
C6B N2B C17B C18B 74.78(17)
C7B N2B C17B C18B -94.10(17)
N2B C17B C18B C19B 163.07(12)
C23B N3B C19B C18B 100.16(16)
C20B N3B C19B C18B -81.86(17)
C17B C18B C19B N3B -66.92(17)
C23B N3B C20B C21B -16.40(17)
C19B N3B C20B C21B 165.41(13)
N3B C20B C21B C22B 24.60(16)
C20B C21B C22B C23B -24.49(16)
C19B N3B C23B O3B -0.6(2)
C20B N3B C23B O3B -178.71(14)
C19B N3B C23B C22B 178.76(12)
C20B N3B C23B C22B 0.63(17)
C21B C22B C23B O3B -165.12(14)
C21B C22B C23B N3B 15.55(16)
C11B N4B C24B C25B -170.75(13)
C27B N4B C24B C25B 52.27(17)
C26B O4B C25B C24B 59.34(17)
N4B C24B C25B O4B -55.84(18)
C25B O4B C26B C27B -60.60(17)
C11B N4B C27B C26B 168.84(13)
C24B N4B C27B C26B -53.93(17)
O4B C26B C27B N4B 58.54(18)

loop_
_cod_related_entry_id
_cod_related_entry_database
_cod_related_entry_code
1 ChemSpider 30658119
